data_9001167
loop_
_publ_author_name
'Post, J. E.'
'Bish, D. L.'

_publ_section_title
;
 Rietveld refinement of the todorokite structure
 Sample: Cuba
;
_journal_name_full 'American Mineralogist'
_journal_page_first 861
_journal_page_last 869
_journal_volume 73
_journal_year 1988
_chemical_formula_sum 'Mn O2'
_chemical_name_mineral Todorokite
_space_group_IT_number 10
_symmetry_space_group_name_Hall '-P 2y'
_symmetry_space_group_name_H-M 'P 1 2/m 1'
_cell_angle_alpha 90
_cell_angle_beta 93.7
_cell_angle_gamma 90
_cell_length_a 9.789
_cell_length_b 2.834
_cell_length_c 9.551
_cell_formula_units_Z 6
_cell_volume 264.412
_database_code_amcsd 0001190
_exptl_crystal_density_diffrn 3.276
_cod_database_code 9001167

loop_
_space_group_symop_operation_xyz
x,y,z
x,-y,z
-x,y,-z
-x,-y,-z

loop_
_atom_site_label
_atom_site_fract_x
_atom_site_fract_y
_atom_site_fract_z
_atom_site_U_iso_or_equiv
Mn1 0.50000 0.50000 0.00000 0.01013
Mn2 0.76400 0.00000 0.00200 0.01013
Mn3 0.00000 0.00000 0.50000 0.01013
Mn4 0.99000 0.50000 0.75900 0.01013
O1 0.18000 0.50000 0.11600 0.01267
O2 0.40300 0.00000 0.06900 0.01267
O3 0.66300 0.50000 0.11000 0.01267
O4 0.90800 0.00000 0.15000 0.01267
O5 0.99300 0.50000 0.47200 0.01267
O6 0.88900 0.00000 0.66600 0.01267

loop_
_cod_related_entry_id
_cod_related_entry_database
_cod_related_entry_code
1 ChemSpider 10609227
2 AMCSD 0001190
